data_1555438
loop_
_publ_author_name
'Tabor, M. Greg'
'Shenvi, Ryan A.'

_publ_section_title
;
 Synthesis of Lepadiformine Using a Hydroamination Transform.
;
_journal_issue 23
_journal_name_full 'Organic letters'
_journal_page_first 5776
_journal_page_last 5779
_journal_paper_doi 10.1021/acs.orglett.5b02992
_journal_volume 17
_journal_year 2015
_chemical_formula_moiety ' C32 H39 N5 O11, 2(C6 H12)  '
_chemical_formula_sum 'C44 H63 N5 O11'
_chemical_formula_weight 837.99
_space_group_IT_number 14
_space_group_name_Hall '-P 2ybc'
_space_group_name_H-M_alt 'P 1 21/c 1'
_symmetry_cell_setting monoclinic
_symmetry_space_group_name_H-M 'P 1 21/c 1'
_atom_sites_solution_hydrogens geom
_atom_sites_solution_primary direct
_atom_sites_solution_secondary difmap
_audit_creation_method SHELXL-97
_cell_angle_alpha 90.00
_cell_angle_beta 95.943(5)
_cell_angle_gamma 90.00
_cell_formula_units_Z 4
_cell_length_a 19.5349(19)
_cell_length_b 6.5541(7)
_cell_length_c 34.670(4)
_cell_measurement_reflns_used 9706
_cell_measurement_temperature 100(2)
_cell_measurement_theta_max 26.19
_cell_measurement_theta_min 3.15
_cell_volume 4415.1(8)
_computing_cell_refinement 'Bruker SAINT'
_computing_data_collection 'Bruker APEX2'
_computing_data_reduction 'Bruker SAINT'
_computing_molecular_graphics 'Bruker SHELXTL'
_computing_publication_material 'Bruker SHELXTL'
_computing_structure_refinement 'SHELXL-97 (Sheldrick, 2008)'
_computing_structure_solution 'SHELXS-97 (Sheldrick, 2008)'
_diffrn_ambient_temperature 100(2)
_diffrn_measured_fraction_theta_full 0.998
_diffrn_measured_fraction_theta_max 0.995
_diffrn_measurement_device_type 'Bruker APEX-II CCD'
_diffrn_measurement_method '\f and \w scans'
_diffrn_radiation_monochromator graphite
_diffrn_radiation_source 'fine-focus ROTATING ANODE'
_diffrn_radiation_type MoK\a
_diffrn_radiation_wavelength 0.71073
_diffrn_reflns_av_R_equivalents 0.0477
_diffrn_reflns_av_sigmaI/netI 0.0496
_diffrn_reflns_limit_h_max 24
_diffrn_reflns_limit_h_min -22
_diffrn_reflns_limit_k_max 8
_diffrn_reflns_limit_k_min -8
_diffrn_reflns_limit_l_max 43
_diffrn_reflns_limit_l_min -43
_diffrn_reflns_number 38840
_diffrn_reflns_theta_full 25.00
_diffrn_reflns_theta_max 26.31
_diffrn_reflns_theta_min 2.30
_exptl_absorpt_coefficient_mu 0.091
_exptl_absorpt_correction_T_max 0.9955
_exptl_absorpt_correction_T_min 0.9777
_exptl_absorpt_correction_type multi-scan
_exptl_absorpt_process_details SADABS
_exptl_crystal_colour COLORLESS
_exptl_crystal_density_diffrn 1.261
_exptl_crystal_density_method 'not measured'
_exptl_crystal_description BLADE
_exptl_crystal_F_000 1800
_exptl_crystal_size_max 0.25
_exptl_crystal_size_mid 0.08
_exptl_crystal_size_min 0.05
_refine_diff_density_max 0.512
_refine_diff_density_min -0.466
_refine_diff_density_rms 0.055
_refine_ls_extinction_method none
_refine_ls_goodness_of_fit_ref 1.056
_refine_ls_hydrogen_treatment constr
_refine_ls_matrix_type full
_refine_ls_number_parameters 531
_refine_ls_number_reflns 8926
_refine_ls_number_restraints 12
_refine_ls_restrained_S_all 1.065
_refine_ls_R_factor_all 0.1006
_refine_ls_R_factor_gt 0.0664
_refine_ls_shift/su_max 0.036
_refine_ls_shift/su_mean 0.001
_refine_ls_structure_factor_coef Fsqd
_refine_ls_weighting_details 'calc w=1/[\s^2^(Fo^2^)+(0.0423P)^2^+6.6684P] where P=(Fo^2^+2Fc^2^)/3'
_refine_ls_weighting_scheme calc
_refine_ls_wR_factor_gt 0.1364
_refine_ls_wR_factor_ref 0.1500
_reflns_number_gt 6367
_reflns_number_total 8926
_reflns_threshold_expression >2sigma(I)
_cod_data_source_file ol5b02992_si_001.cif
_cod_data_source_block shenvi15
_cod_depositor_comments
;
The following automatic conversions were performed:

data item '_exptl_absorpt_correction_type' value 'MULTI-SCAN' was
changed to 'multi-scan' in accordance with the
/home/saulius/struct/COD-crude-data/automatic-downloads/DataCite-retrospective/ACS/depositions/lib/dictionaries/cif_core.dic
dictionary named 'cif_core.dic' version 2.4.2 last updated on
2011-04-26.

data item '_refine_ls_hydrogen_treatment' value 'CONSTR' was changed
to 'constr' in accordance with the
/home/saulius/struct/COD-crude-data/automatic-downloads/DataCite-retrospective/ACS/depositions/lib/dictionaries/cif_core.dic
dictionary named 'cif_core.dic' version 2.4.2 last updated on
2011-04-26.

data item '_symmetry_cell_setting' value 'Monoclinic' was changed to
'monoclinic' in accordance with the
/home/saulius/struct/COD-crude-data/automatic-downloads/DataCite-retrospective/ACS/depositions/lib/dictionaries/cif_core.dic
dictionary named 'cif_core.dic' version 2.4.2 last updated on
2011-04-26.

Automatic conversion script
Id: cif_fix_values 6909 2019-04-08 15:41:33Z antanas 
;
_cod_original_sg_symbol_H-M P2(1)/c
_cod_database_code 1555438

loop_
_symmetry_equiv_pos_as_xyz
'x, y, z'
'-x, y+1/2, -z+1/2'
'-x, -y, -z'
'x, -y-1/2, z-1/2'

loop_
_atom_site_label
_atom_site_type_symbol
_atom_site_fract_x
_atom_site_fract_y
_atom_site_fract_z
_atom_site_U_iso_or_equiv
_atom_site_adp_type
_atom_site_occupancy
_atom_site_symmetry_multiplicity
_atom_site_calc_flag
_atom_site_refinement_flags
_atom_site_disorder_assembly
_atom_site_disorder_group
O1 O 0.56501(10) 0.0438(3) 0.60491(5) 0.0265(4) Uani 1 1 d . . .
O2 O 0.66498(11) 0.1835(3) 0.60468(7) 0.0480(6) Uani 1 1 d . . .
O3 O 0.68746(9) 0.8277(3) 0.54040(5) 0.0275(4) Uani 1 1 d . . .
O4 O 0.59571(9) 1.0000(3) 0.52041(5) 0.0224(4) Uani 1 1 d . . .
O5 O 0.36568(9) 0.3735(3) 0.53278(5) 0.0207(4) Uani 1 1 d . . .
O6 O 0.33829(8) 0.2549(3) 0.67379(5) 0.0212(4) Uani 1 1 d . . .
O7 O 0.39475(10) 0.4809(3) 0.71448(6) 0.0383(5) Uani 1 1 d . . .
O8 O 0.45926(10) -0.3699(3) 0.64308(5) 0.0300(5) Uani 1 1 d . . .
O9 O 0.56911(10) -0.3992(3) 0.65932(5) 0.0316(5) Uani 1 1 d . . .
O10 O 0.64003(10) 0.4083(3) 0.74629(6) 0.0369(5) Uani 1 1 d . . .
O11 O 0.69500(10) 0.1484(4) 0.72605(6) 0.0411(6) Uani 1 1 d . . .
N1 N 0.60266(11) 0.1842(4) 0.59710(6) 0.0238(5) Uani 1 1 d . . .
N2 N 0.62502(11) 0.8467(3) 0.53466(6) 0.0199(5) Uani 1 1 d . . .
N3 N 0.35645(10) 0.7027(3) 0.55264(6) 0.0163(4) Uani 1 1 d . . .
N4 N 0.51450(11) -0.3055(4) 0.65846(6) 0.0232(5) Uani 1 1 d . . .
N5 N 0.64239(12) 0.2455(4) 0.72897(6) 0.0293(6) Uani 1 1 d . . .
C1 C 0.50051(12) 0.3722(4) 0.57016(7) 0.0173(5) Uani 1 1 d . . .
H1A H 0.4731 0.2635 0.5782 0.021 Uiso 1 1 calc R . .
C2 C 0.57112(13) 0.3631(4) 0.57665(7) 0.0180(5) Uani 1 1 d . . .
C3 C 0.61352(12) 0.5144(4) 0.56519(7) 0.0181(5) Uani 1 1 d . . .
H3A H 0.6622 0.5055 0.5700 0.022 Uiso 1 1 calc R . .
C4 C 0.58173(12) 0.6790(4) 0.54641(7) 0.0168(5) Uani 1 1 d . . .
C5 C 0.51080(12) 0.6970(4) 0.53929(6) 0.0172(5) Uani 1 1 d . . .
H5A H 0.4907 0.8129 0.5261 0.021 Uiso 1 1 calc R . .
C6 C 0.46962(12) 0.5424(4) 0.55173(6) 0.0161(5) Uani 1 1 d . . .
C7 C 0.39193(12) 0.5369(4) 0.54474(7) 0.0163(5) Uani 1 1 d . . .
C8 C 0.38644(12) 0.8946(4) 0.56903(7) 0.0177(5) Uani 1 1 d . . .
H8A H 0.4023 0.9822 0.5485 0.021 Uiso 1 1 calc R . .
H8B H 0.4257 0.8670 0.5888 0.021 Uiso 1 1 calc R . .
C9 C 0.32775(12) 0.9939(4) 0.58716(7) 0.0201(6) Uani 1 1 d . . .
H9A H 0.3333 1.1440 0.5884 0.024 Uiso 1 1 calc R . .
H9B H 0.3242 0.9405 0.6136 0.024 Uiso 1 1 calc R . .
C10 C 0.26521(13) 0.9339(4) 0.55952(7) 0.0204(6) Uani 1 1 d . . .
H10A H 0.2596 1.0280 0.5371 0.024 Uiso 1 1 calc R . .
H10B H 0.2229 0.9387 0.5729 0.024 Uiso 1 1 calc R . .
C11 C 0.27873(12) 0.7141(4) 0.54594(7) 0.0179(5) Uani 1 1 d . . .
C12 C 0.25608(12) 0.6875(4) 0.50232(7) 0.0204(6) Uani 1 1 d . . .
H12A H 0.2780 0.7941 0.4875 0.025 Uiso 1 1 calc R . .
H12B H 0.2716 0.5528 0.4936 0.025 Uiso 1 1 calc R . .
C13 C 0.17768(13) 0.7030(5) 0.49397(7) 0.0267(6) Uani 1 1 d . . .
H13A H 0.1623 0.8400 0.5014 0.032 Uiso 1 1 calc R . .
H13B H 0.1642 0.6845 0.4659 0.032 Uiso 1 1 calc R . .
C14 C 0.14316(13) 0.5407(5) 0.51663(8) 0.0283(7) Uani 1 1 d . . .
H14A H 0.1551 0.4038 0.5073 0.034 Uiso 1 1 calc R . .
H14B H 0.0926 0.5567 0.5121 0.034 Uiso 1 1 calc R . .
C15 C 0.16589(12) 0.5569(4) 0.56028(7) 0.0237(6) Uani 1 1 d . . .
H15A H 0.1491 0.6874 0.5702 0.028 Uiso 1 1 calc R . .
H15B H 0.1448 0.4444 0.5740 0.028 Uiso 1 1 calc R . .
C16 C 0.24454(12) 0.5467(4) 0.56921(7) 0.0177(5) Uani 1 1 d . . .
H16A H 0.2595 0.4120 0.5594 0.021 Uiso 1 1 calc R . .
C17 C 0.26722(13) 0.5518(4) 0.61302(7) 0.0196(5) Uani 1 1 d . . .
H17A H 0.3180 0.5406 0.6170 0.024 Uiso 1 1 calc R . .
H17B H 0.2544 0.6858 0.6233 0.024 Uiso 1 1 calc R . .
C18 C 0.23619(12) 0.3836(4) 0.63645(7) 0.0203(6) Uani 1 1 d . . .
H18A H 0.1869 0.4141 0.6381 0.024 Uiso 1 1 calc R . .
H18B H 0.2390 0.2521 0.6227 0.024 Uiso 1 1 calc R . .
C19 C 0.27241(12) 0.3624(4) 0.67726(7) 0.0209(6) Uani 1 1 d . . .
H19A H 0.2828 0.5019 0.6880 0.025 Uiso 1 1 calc R . .
C20 C 0.39320(13) 0.3262(4) 0.69557(7) 0.0226(6) Uani 1 1 d . . .
C21 C 0.45584(13) 0.1948(4) 0.69428(7) 0.0203(6) Uani 1 1 d . . .
C22 C 0.45399(13) 0.0033(4) 0.67714(7) 0.0199(6) Uani 1 1 d . . .
H22A H 0.4119 -0.0529 0.6656 0.024 Uiso 1 1 calc R . .
C23 C 0.51515(13) -0.1035(4) 0.67733(7) 0.0202(6) Uani 1 1 d . . .
C24 C 0.57781(13) -0.0286(4) 0.69355(7) 0.0228(6) Uani 1 1 d . . .
H24A H 0.6192 -0.1040 0.6929 0.027 Uiso 1 1 calc R . .
C25 C 0.57706(13) 0.1607(4) 0.71062(7) 0.0224(6) Uani 1 1 d . . .
C26 C 0.51774(13) 0.2727(4) 0.71175(7) 0.0224(6) Uani 1 1 d . . .
H26A H 0.5190 0.4017 0.7243 0.027 Uiso 1 1 calc R . .
C27 C 0.23368(13) 0.2442(4) 0.70580(7) 0.0237(6) Uani 1 1 d . . .
H27A H 0.2656 0.2185 0.7294 0.028 Uiso 1 1 calc R . .
H27B H 0.1962 0.3321 0.7135 0.028 Uiso 1 1 calc R . .
C28 C 0.20254(14) 0.0417(5) 0.69185(8) 0.0273(6) Uani 1 1 d . . .
H28A H 0.2390 -0.0477 0.6834 0.033 Uiso 1 1 calc R . .
H28B H 0.1680 0.0650 0.6693 0.033 Uiso 1 1 calc R . .
C29 C 0.16816(15) -0.0638(5) 0.72422(8) 0.0308(7) Uani 1 1 d . . .
H29A H 0.2043 -0.1044 0.7449 0.037 Uiso 1 1 calc R . .
H29B H 0.1377 0.0357 0.7355 0.037 Uiso 1 1 calc R . .
C30 C 0.12611(15) -0.2508(5) 0.71135(9) 0.0337(7) Uani 1 1 d . . .
H30A H 0.1541 -0.3418 0.6964 0.040 Uiso 1 1 calc R . .
H30B H 0.0852 -0.2081 0.6940 0.040 Uiso 1 1 calc R . .
C31 C 0.10253(16) -0.3697(5) 0.74609(10) 0.0394(8) Uani 1 1 d . . .
H31A H 0.1433 -0.4313 0.7610 0.047 Uiso 1 1 calc R . .
H31B H 0.0816 -0.2730 0.7634 0.047 Uiso 1 1 calc R . .
C32 C 0.05109(18) -0.5364(6) 0.73412(12) 0.0534(10) Uani 1 1 d . . .
H32A H 0.0398 -0.6104 0.7572 0.080 Uiso 1 1 calc R . .
H32B H 0.0710 -0.6312 0.7165 0.080 Uiso 1 1 calc R . .
H32C H 0.0092 -0.4756 0.7209 0.080 Uiso 1 1 calc R . .
C33 C 1.00439(16) 0.6836(5) 0.42302(9) 0.0362(7) Uani 1 1 d . . .
H33A H 0.9864 0.5535 0.4324 0.043 Uiso 1 1 calc R . .
H33B H 1.0553 0.6756 0.4259 0.043 Uiso 1 1 calc R . .
C34 C 0.98196(18) 0.8571(5) 0.44758(9) 0.0435(8) Uani 1 1 d . . .
H34A H 0.9313 0.8529 0.4478 0.052 Uiso 1 1 calc R . .
H34B H 1.0031 0.8401 0.4746 0.052 Uiso 1 1 calc R . .
C35 C 1.0026(2) 1.0609(6) 0.43228(11) 0.0631(12) Uani 1 1 d . . .
H35A H 1.0534 1.0723 0.4356 0.076 Uiso 1 1 calc R . .
H35B H 0.9838 1.1710 0.4476 0.076 Uiso 1 1 calc R . .
C36 C 0.9771(2) 1.0895(6) 0.38980(10) 0.0617(11) Uani 1 1 d . . .
H36A H 0.9949 1.2200 0.3805 0.074 Uiso 1 1 calc R . .
H36B H 0.9262 1.0965 0.3869 0.074 Uiso 1 1 calc R . .
C37 C 1.00022(17) 0.9154(5) 0.36527(9) 0.0405(8) Uani 1 1 d . . .
H37A H 0.9797 0.9326 0.3381 0.049 Uiso 1 1 calc R . .
H37B H 1.0509 0.9194 0.3655 0.049 Uiso 1 1 calc R . .
C38 C 0.97896(15) 0.7107(5) 0.38040(9) 0.0357(7) Uani 1 1 d . . .
H38A H 0.9979 0.6004 0.3652 0.043 Uiso 1 1 calc R . .
H38B H 0.9282 0.6996 0.3770 0.043 Uiso 1 1 calc R . .
C39 C 0.2423(4) -0.8563(12) 0.8253(2) 0.0468(6) Uani 0.559(5) 1 d PD A 1
H39A H 0.2878 -0.9075 0.8195 0.056 Uiso 0.559(5) 1 calc PR A 1
H39B H 0.2187 -0.8040 0.8006 0.056 Uiso 0.559(5) 1 calc PR A 1
C40 C 0.2012(4) -1.0400(14) 0.8372(3) 0.0468(6) Uani 0.559(5) 1 d PD A 1
H40A H 0.2295 -1.1640 0.8350 0.056 Uiso 0.559(5) 1 calc PR A 1
H40B H 0.1597 -1.0542 0.8184 0.056 Uiso 0.559(5) 1 calc PR A 1
C41 C 0.1791(4) -1.0333(10) 0.8767(2) 0.0468(6) Uani 0.559(5) 1 d PD A 1
H41A H 0.1328 -1.0961 0.8755 0.056 Uiso 0.559(5) 1 calc PR A 1
H41B H 0.2107 -1.1212 0.8935 0.056 Uiso 0.559(5) 1 calc PR A 1
C42 C 0.1761(4) -0.8573(11) 0.8937(2) 0.0468(6) Uani 0.559(5) 1 d PD A 1
H42A H 0.2056 -0.8677 0.9187 0.056 Uiso 0.559(5) 1 calc PR A 1
H42B H 0.1282 -0.8413 0.9003 0.056 Uiso 0.559(5) 1 calc PR A 1
C43 C 0.1953(6) -0.6562(16) 0.8748(2) 0.0468(6) Uani 0.559(5) 1 d PD A 1
H43A H 0.1549 -0.6025 0.8583 0.056 Uiso 0.559(5) 1 calc PR A 1
H43B H 0.2090 -0.5540 0.8951 0.056 Uiso 0.559(5) 1 calc PR A 1
C44 C 0.2542(3) -0.6895(10) 0.85013(18) 0.0468(6) Uani 0.559(5) 1 d PD A 1
H44A H 0.2604 -0.5653 0.8346 0.056 Uiso 0.559(5) 1 calc PR A 1
H44B H 0.2972 -0.7124 0.8673 0.056 Uiso 0.559(5) 1 calc PR A 1
C39' C 0.2297(6) -0.8239(15) 0.8179(3) 0.0468(6) Uani 0.441(5) 1 d PD A 2
H39C H 0.2789 -0.8073 0.8140 0.056 Uiso 0.441(5) 1 calc PR A 2
H39D H 0.2030 -0.8181 0.7921 0.056 Uiso 0.441(5) 1 calc PR A 2
C40' C 0.2197(5) -1.0406(17) 0.8356(4) 0.0468(6) Uani 0.441(5) 1 d PD A 2
H40C H 0.2113 -1.1444 0.8149 0.056 Uiso 0.441(5) 1 calc PR A 2
H40D H 0.2607 -1.0809 0.8532 0.056 Uiso 0.441(5) 1 calc PR A 2
C41' C 0.1554(4) -1.0166(13) 0.8586(3) 0.0468(6) Uani 0.441(5) 1 d PD A 2
H41C H 0.1500 -1.1469 0.8724 0.056 Uiso 0.441(5) 1 calc PR A 2
H41D H 0.1148 -1.0032 0.8391 0.056 Uiso 0.441(5) 1 calc PR A 2
C42' C 0.1503(4) -0.8422(14) 0.8888(3) 0.0468(6) Uani 0.441(5) 1 d PD A 2
H42C H 0.1016 -0.8002 0.8883 0.056 Uiso 0.441(5) 1 calc PR A 2
H42D H 0.1649 -0.8967 0.9150 0.056 Uiso 0.441(5) 1 calc PR A 2
C43' C 0.1924(8) -0.659(2) 0.8823(3) 0.0468(6) Uani 0.441(5) 1 d PD A 2
H43C H 0.1669 -0.5347 0.8886 0.056 Uiso 0.441(5) 1 calc PR A 2
H43D H 0.2357 -0.6637 0.8999 0.056 Uiso 0.441(5) 1 calc PR A 2
C44' C 0.2087(5) -0.6483(12) 0.8413(2) 0.0468(6) Uani 0.441(5) 1 d PD A 2
H44C H 0.2459 -0.5457 0.8409 0.056 Uiso 0.441(5) 1 calc PR A 2
H44D H 0.1676 -0.5886 0.8264 0.056 Uiso 0.441(5) 1 calc PR A 2

loop_
_atom_site_aniso_label
_atom_site_aniso_U_11
_atom_site_aniso_U_22
_atom_site_aniso_U_33
_atom_site_aniso_U_23
_atom_site_aniso_U_13
_atom_site_aniso_U_12
O1 0.0367(11) 0.0197(11) 0.0242(9) 0.0063(8) 0.0080(8) 0.0013(9)
O2 0.0302(12) 0.0337(13) 0.0760(17) 0.0204(12) -0.0138(11) 0.0004(10)
O3 0.0192(10) 0.0285(11) 0.0346(10) 0.0014(9) 0.0028(8) -0.0050(9)
O4 0.0285(10) 0.0157(10) 0.0235(9) 0.0037(8) 0.0057(7) -0.0008(8)
O5 0.0238(9) 0.0143(10) 0.0249(9) -0.0014(8) 0.0067(7) -0.0019(8)
O6 0.0206(9) 0.0204(10) 0.0227(9) -0.0002(8) 0.0033(7) 0.0023(8)
O7 0.0342(11) 0.0414(14) 0.0378(11) -0.0208(11) -0.0034(9) 0.0072(10)
O8 0.0342(11) 0.0269(11) 0.0276(10) -0.0032(9) -0.0031(8) 0.0001(9)
O9 0.0340(11) 0.0282(12) 0.0333(11) 0.0035(9) 0.0074(8) 0.0083(10)
O10 0.0323(11) 0.0370(13) 0.0408(12) -0.0059(11) 0.0002(9) -0.0104(10)
O11 0.0199(10) 0.0564(16) 0.0475(13) -0.0090(12) 0.0065(9) -0.0024(10)
N1 0.0283(12) 0.0202(13) 0.0229(11) 0.0025(10) 0.0024(9) 0.0019(11)
N2 0.0224(11) 0.0196(13) 0.0184(10) -0.0021(9) 0.0055(8) -0.0021(10)
N3 0.0178(10) 0.0129(11) 0.0184(10) 0.0009(9) 0.0037(8) -0.0012(9)
N4 0.0284(12) 0.0241(13) 0.0174(10) 0.0035(10) 0.0037(9) 0.0029(11)
N5 0.0261(13) 0.0376(16) 0.0247(12) -0.0008(11) 0.0054(9) -0.0073(12)
C1 0.0232(13) 0.0140(13) 0.0155(11) -0.0009(10) 0.0063(9) -0.0014(11)
C2 0.0264(13) 0.0128(13) 0.0147(11) 0.0003(10) 0.0024(10) 0.0029(11)
C3 0.0177(12) 0.0185(14) 0.0183(12) -0.0032(11) 0.0031(9) 0.0007(11)
C4 0.0220(12) 0.0131(13) 0.0161(11) -0.0006(10) 0.0050(9) -0.0031(11)
C5 0.0226(13) 0.0150(14) 0.0145(11) -0.0006(10) 0.0041(9) 0.0032(11)
C6 0.0208(12) 0.0146(13) 0.0136(11) -0.0011(10) 0.0055(9) 0.0001(11)
C7 0.0209(12) 0.0146(14) 0.0139(11) 0.0013(10) 0.0046(9) -0.0020(11)
C8 0.0201(12) 0.0146(13) 0.0184(12) 0.0002(10) 0.0019(9) -0.0028(11)
C9 0.0225(13) 0.0161(14) 0.0220(12) 0.0005(11) 0.0037(10) 0.0005(11)
C10 0.0201(13) 0.0166(14) 0.0248(13) 0.0008(11) 0.0041(10) 0.0014(11)
C11 0.0163(12) 0.0172(14) 0.0202(12) 0.0027(10) 0.0020(9) -0.0008(11)
C12 0.0219(13) 0.0203(15) 0.0191(12) 0.0024(11) 0.0020(10) -0.0001(11)
C13 0.0243(14) 0.0323(17) 0.0224(13) 0.0034(12) -0.0034(11) -0.0013(13)
C14 0.0214(14) 0.0347(18) 0.0283(14) 0.0023(13) -0.0005(11) -0.0046(13)
C15 0.0182(13) 0.0259(16) 0.0272(13) 0.0049(12) 0.0036(10) -0.0036(12)
C16 0.0163(12) 0.0159(14) 0.0212(12) 0.0008(10) 0.0043(9) -0.0017(11)
C17 0.0205(12) 0.0171(14) 0.0218(13) 0.0010(11) 0.0055(10) 0.0007(11)
C18 0.0183(12) 0.0196(14) 0.0237(13) 0.0023(11) 0.0051(10) 0.0012(11)
C19 0.0204(13) 0.0198(15) 0.0236(13) 0.0020(11) 0.0071(10) 0.0047(11)
C20 0.0251(13) 0.0276(16) 0.0149(11) 0.0004(12) 0.0009(10) -0.0016(12)
C21 0.0226(13) 0.0246(15) 0.0139(11) 0.0027(11) 0.0022(9) -0.0001(12)
C22 0.0228(13) 0.0224(15) 0.0146(11) 0.0042(11) 0.0016(9) -0.0037(11)
C23 0.0263(13) 0.0204(15) 0.0142(11) 0.0039(11) 0.0035(10) -0.0001(12)
C24 0.0239(13) 0.0272(16) 0.0183(12) 0.0066(11) 0.0064(10) 0.0030(12)
C25 0.0222(13) 0.0277(16) 0.0176(12) 0.0038(11) 0.0029(10) -0.0042(12)
C26 0.0282(14) 0.0235(15) 0.0159(12) 0.0035(11) 0.0037(10) -0.0039(12)
C27 0.0263(14) 0.0235(15) 0.0226(13) 0.0042(11) 0.0081(11) 0.0029(12)
C28 0.0262(14) 0.0280(16) 0.0278(14) 0.0045(12) 0.0038(11) 0.0011(13)
C29 0.0296(15) 0.0253(17) 0.0390(16) 0.0070(13) 0.0104(12) 0.0034(13)
C30 0.0279(15) 0.0282(17) 0.0449(17) 0.0100(14) 0.0033(13) 0.0008(13)
C31 0.0345(17) 0.0287(18) 0.057(2) 0.0079(16) 0.0124(14) -0.0017(14)
C32 0.041(2) 0.041(2) 0.079(3) 0.008(2) 0.0113(18) -0.0081(17)
C33 0.0346(16) 0.0285(18) 0.0452(18) 0.0075(15) 0.0028(13) 0.0007(14)
C34 0.054(2) 0.035(2) 0.0402(18) 0.0033(15) -0.0002(15) -0.0003(17)
C35 0.108(3) 0.031(2) 0.046(2) -0.0018(17) -0.009(2) -0.002(2)
C36 0.109(3) 0.029(2) 0.045(2) 0.0057(17) -0.005(2) 0.009(2)
C37 0.0430(18) 0.036(2) 0.0416(18) 0.0094(15) 0.0003(14) -0.0010(16)
C38 0.0314(16) 0.0327(19) 0.0432(17) -0.0010(15) 0.0058(13) -0.0002(14)
C39 0.0459(14) 0.0423(11) 0.0527(13) 0.0039(10) 0.0079(11) -0.0097(11)
C40 0.0459(14) 0.0423(11) 0.0527(13) 0.0039(10) 0.0079(11) -0.0097(11)
C41 0.0459(14) 0.0423(11) 0.0527(13) 0.0039(10) 0.0079(11) -0.0097(11)
C42 0.0459(14) 0.0423(11) 0.0527(13) 0.0039(10) 0.0079(11) -0.0097(11)
C43 0.0459(14) 0.0423(11) 0.0527(13) 0.0039(10) 0.0079(11) -0.0097(11)
C44 0.0459(14) 0.0423(11) 0.0527(13) 0.0039(10) 0.0079(11) -0.0097(11)
C39' 0.0459(14) 0.0423(11) 0.0527(13) 0.0039(10) 0.0079(11) -0.0097(11)
C40' 0.0459(14) 0.0423(11) 0.0527(13) 0.0039(10) 0.0079(11) -0.0097(11)
C41' 0.0459(14) 0.0423(11) 0.0527(13) 0.0039(10) 0.0079(11) -0.0097(11)
C42' 0.0459(14) 0.0423(11) 0.0527(13) 0.0039(10) 0.0079(11) -0.0097(11)
C43' 0.0459(14) 0.0423(11) 0.0527(13) 0.0039(10) 0.0079(11) -0.0097(11)
C44' 0.0459(14) 0.0423(11) 0.0527(13) 0.0039(10) 0.0079(11) -0.0097(11)

loop_
_atom_type_symbol
_atom_type_description
_atom_type_scat_dispersion_real
_atom_type_scat_dispersion_imag
_atom_type_scat_source
C C 0.0033 0.0016 'International Tables Vol C Tables 4.2.6.8 and 6.1.1.4'
H H 0.0000 0.0000 'International Tables Vol C Tables 4.2.6.8 and 6.1.1.4'
N N 0.0061 0.0033 'International Tables Vol C Tables 4.2.6.8 and 6.1.1.4'
O O 0.0106 0.0060 'International Tables Vol C Tables 4.2.6.8 and 6.1.1.4'

loop_
_geom_angle_atom_site_label_1
_geom_angle_atom_site_label_2
_geom_angle_atom_site_label_3
_geom_angle
C20 O6 C19 116.3(2)
O2 N1 O1 123.9(2)
O2 N1 C2 117.8(2)
O1 N1 C2 118.3(2)
O3 N2 O4 124.2(2)
O3 N2 C4 118.2(2)
O4 N2 C4 117.6(2)
C7 N3 C8 125.4(2)
C7 N3 C11 122.9(2)
C8 N3 C11 111.63(19)
O9 N4 O8 124.1(2)
O9 N4 C23 118.0(2)
O8 N4 C23 117.9(2)
O11 N5 O10 124.6(2)
O11 N5 C25 117.8(2)
O10 N5 C25 117.7(2)
C2 C1 C6 119.3(2)
C2 C1 H1A 120.3
C6 C1 H1A 120.3
C1 C2 C3 123.0(2)
C1 C2 N1 118.4(2)
C3 C2 N1 118.6(2)
C4 C3 C2 116.5(2)
C4 C3 H3A 121.7
C2 C3 H3A 121.7
C3 C4 C5 123.0(2)
C3 C4 N2 118.3(2)
C5 C4 N2 118.7(2)
C4 C5 C6 118.9(2)
C4 C5 H5A 120.6
C6 C5 H5A 120.6
C5 C6 C1 119.3(2)
C5 C6 C7 124.8(2)
C1 C6 C7 115.8(2)
O5 C7 N3 124.5(2)
O5 C7 C6 116.6(2)
N3 C7 C6 118.9(2)
N3 C8 C9 103.84(19)
N3 C8 H8A 111.0
C9 C8 H8A 111.0
N3 C8 H8B 111.0
C9 C8 H8B 111.0
H8A C8 H8B 109.0
C8 C9 C10 102.7(2)
C8 C9 H9A 111.2
C10 C9 H9A 111.2
C8 C9 H9B 111.2
C10 C9 H9B 111.2
H9A C9 H9B 109.1
C9 C10 C11 106.3(2)
C9 C10 H10A 110.5
C11 C10 H10A 110.5
C9 C10 H10B 110.5
C11 C10 H10B 110.5
H10A C10 H10B 108.7
N3 C11 C12 109.05(19)
N3 C11 C10 101.51(19)
C12 C11 C10 111.3(2)
N3 C11 C16 111.33(19)
C12 C11 C16 109.6(2)
C10 C11 C16 113.8(2)
C13 C12 C11 111.0(2)
C13 C12 H12A 109.4
C11 C12 H12A 109.4
C13 C12 H12B 109.4
C11 C12 H12B 109.4
H12A C12 H12B 108.0
C14 C13 C12 110.1(2)
C14 C13 H13A 109.6
C12 C13 H13A 109.6
C14 C13 H13B 109.6
C12 C13 H13B 109.6
H13A C13 H13B 108.1
C13 C14 C15 111.2(2)
C13 C14 H14A 109.4
C15 C14 H14A 109.4
C13 C14 H14B 109.4
C15 C14 H14B 109.4
H14A C14 H14B 108.0
C16 C15 C14 112.1(2)
C16 C15 H15A 109.2
C14 C15 H15A 109.2
C16 C15 H15B 109.2
C14 C15 H15B 109.2
H15A C15 H15B 107.9
C15 C16 C17 112.2(2)
C15 C16 C11 109.8(2)
C17 C16 C11 113.7(2)
C15 C16 H16A 106.9
C17 C16 H16A 106.9
C11 C16 H16A 106.9
C18 C17 C16 114.8(2)
C18 C17 H17A 108.6
C16 C17 H17A 108.6
C18 C17 H17B 108.6
C16 C17 H17B 108.6
H17A C17 H17B 107.6
C19 C18 C17 112.8(2)
C19 C18 H18A 109.0
C17 C18 H18A 109.0
C19 C18 H18B 109.0
C17 C18 H18B 109.0
H18A C18 H18B 107.8
O6 C19 C27 107.8(2)
O6 C19 C18 106.97(19)
C27 C19 C18 115.9(2)
O6 C19 H19A 108.6
C27 C19 H19A 108.6
C18 C19 H19A 108.6
O7 C20 O6 125.2(2)
O7 C20 C21 121.6(2)
O6 C20 C21 113.2(2)
C22 C21 C26 120.1(2)
C22 C21 C20 123.1(2)
C26 C21 C20 116.8(2)
C21 C22 C23 118.1(2)
C21 C22 H22A 120.9
C23 C22 H22A 120.9
C24 C23 C22 123.4(3)
C24 C23 N4 117.7(2)
C22 C23 N4 118.9(2)
C25 C24 C23 116.5(2)
C25 C24 H24A 121.7
C23 C24 H24A 121.7
C24 C25 C26 122.7(2)
C24 C25 N5 118.6(2)
C26 C25 N5 118.7(3)
C25 C26 C21 119.2(3)
C25 C26 H26A 120.4
C21 C26 H26A 120.4
C28 C27 C19 116.7(2)
C28 C27 H27A 108.1
C19 C27 H27A 108.1
C28 C27 H27B 108.1
C19 C27 H27B 108.1
H27A C27 H27B 107.3
C27 C28 C29 110.7(2)
C27 C28 H28A 109.5
C29 C28 H28A 109.5
C27 C28 H28B 109.5
C29 C28 H28B 109.5
H28A C28 H28B 108.1
C30 C29 C28 114.5(2)
C30 C29 H29A 108.6
C28 C29 H29A 108.6
C30 C29 H29B 108.6
C28 C29 H29B 108.6
H29A C29 H29B 107.6
C29 C30 C31 112.0(3)
C29 C30 H30A 109.2
C31 C30 H30A 109.2
C29 C30 H30B 109.2
C31 C30 H30B 109.2
H30A C30 H30B 107.9
C32 C31 C30 113.2(3)
C32 C31 H31A 108.9
C30 C31 H31A 108.9
C32 C31 H31B 108.9
C30 C31 H31B 108.9
H31A C31 H31B 107.8
C31 C32 H32A 109.5
C31 C32 H32B 109.5
H32A C32 H32B 109.5
C31 C32 H32C 109.5
H32A C32 H32C 109.5
H32B C32 H32C 109.5
C34 C33 C38 112.0(3)
C34 C33 H33A 109.2
C38 C33 H33A 109.2
C34 C33 H33B 109.2
C38 C33 H33B 109.2
H33A C33 H33B 107.9
C35 C34 C33 111.4(3)
C35 C34 H34A 109.4
C33 C34 H34A 109.4
C35 C34 H34B 109.4
C33 C34 H34B 109.4
H34A C34 H34B 108.0
C34 C35 C36 112.2(3)
C34 C35 H35A 109.2
C36 C35 H35A 109.2
C34 C35 H35B 109.2
C36 C35 H35B 109.2
H35A C35 H35B 107.9
C35 C36 C37 111.3(3)
C35 C36 H36A 109.4
C37 C36 H36A 109.4
C35 C36 H36B 109.4
C37 C36 H36B 109.4
H36A C36 H36B 108.0
C38 C37 C36 111.3(3)
C38 C37 H37A 109.4
C36 C37 H37A 109.4
C38 C37 H37B 109.4
C36 C37 H37B 109.4
H37A C37 H37B 108.0
C37 C38 C33 111.5(3)
C37 C38 H38A 109.3
C33 C38 H38A 109.3
C37 C38 H38B 109.3
C33 C38 H38B 109.3
H38A C38 H38B 108.0
C44 C39 C40 120.5(7)
C44 C39 H39A 107.2
C40 C39 H39A 107.2
C44 C39 H39B 107.2
C40 C39 H39B 107.2
H39A C39 H39B 106.8
C39 C40 C41 116.0(7)
C39 C40 H40A 108.3
C41 C40 H40A 108.3
C39 C40 H40B 108.3
C41 C40 H40B 108.3
H40A C40 H40B 107.4
C42 C41 C40 118.6(7)
C42 C41 H41A 107.7
C40 C41 H41A 107.7
C42 C41 H41B 107.7
C40 C41 H41B 107.7
H41A C41 H41B 107.1
C41 C42 C43 122.8(7)
C41 C42 H42A 106.6
C43 C42 H42A 106.6
C41 C42 H42B 106.6
C43 C42 H42B 106.6
H42A C42 H42B 106.6
C44 C43 C42 110.5(8)
C44 C43 H43A 109.5
C42 C43 H43A 109.5
C44 C43 H43B 109.5
C42 C43 H43B 109.5
H43A C43 H43B 108.1
C39 C44 C43 111.9(7)
C39 C44 H44A 109.2
C43 C44 H44A 109.2
C39 C44 H44B 109.2
C43 C44 H44B 109.2
H44A C44 H44B 107.9
C44' C39' C40' 115.8(9)
C44' C39' H39C 108.3
C40' C39' H39C 108.3
C44' C39' H39D 108.3
C40' C39' H39D 108.3
H39C C39' H39D 107.4
C41' C40' C39' 104.3(9)
C41' C40' H40C 110.9
C39' C40' H40C 110.9
C41' C40' H40D 110.9
C39' C40' H40D 110.9
H40C C40' H40D 108.9
C40' C41' C42' 121.7(7)
C40' C41' H41C 106.9
C42' C41' H41C 106.9
C40' C41' H41D 106.9
C42' C41' H41D 106.9
H41C C41' H41D 106.7
C43' C42' C41' 114.7(8)
C43' C42' H42C 108.6
C41' C42' H42C 108.6
C43' C42' H42D 108.6
C41' C42' H42D 108.6
H42C C42' H42D 107.6
C44' C43' C42' 110.9(9)
C44' C43' H43C 109.4
C42' C43' H43C 109.4
C44' C43' H43D 109.5
C42' C43' H43D 109.4
H43C C43' H43D 108.0
C43' C44' C39' 125.6(9)
C43' C44' H44C 105.9
C39' C44' H44C 105.9
C43' C44' H44D 105.9
C39' C44' H44D 105.9
H44C C44' H44D 106.2

loop_
_geom_bond_atom_site_label_1
_geom_bond_atom_site_label_2
_geom_bond_distance
O1 N1 1.226(3)
O2 N1 1.219(3)
O3 N2 1.222(3)
O4 N2 1.234(3)
O5 C7 1.240(3)
O6 C20 1.331(3)
O6 C19 1.483(3)
O7 C20 1.206(3)
O8 N4 1.228(3)
O9 N4 1.229(3)
O10 N5 1.227(3)
O11 N5 1.222(3)
N1 C2 1.472(3)
N2 C4 1.469(3)
N3 C7 1.332(3)
N3 C8 1.477(3)
N3 C11 1.514(3)
N4 C23 1.476(3)
N5 C25 1.475(3)
C1 C2 1.376(3)
C1 C6 1.392(3)
C1 H1A 0.9500
C2 C3 1.377(4)
C3 C4 1.375(3)
C3 H3A 0.9500
C4 C5 1.387(3)
C5 C6 1.390(4)
C5 H5A 0.9500
C6 C7 1.512(3)
C8 C9 1.511(3)
C8 H8A 0.9900
C8 H8B 0.9900
C9 C10 1.524(3)
C9 H9A 0.9900
C9 H9B 0.9900
C10 C11 1.547(4)
C10 H10A 0.9900
C10 H10B 0.9900
C11 C12 1.541(3)
C11 C16 1.553(3)
C12 C13 1.532(3)
C12 H12A 0.9900
C12 H12B 0.9900
C13 C14 1.521(4)
C13 H13A 0.9900
C13 H13B 0.9900
C14 C15 1.536(4)
C14 H14A 0.9900
C14 H14B 0.9900
C15 C16 1.537(3)
C15 H15A 0.9900
C15 H15B 0.9900
C16 C17 1.538(3)
C16 H16A 1.0000
C17 C18 1.531(4)
C17 H17A 0.9900
C17 H17B 0.9900
C18 C19 1.521(3)
C18 H18A 0.9900
C18 H18B 0.9900
C19 C27 1.519(4)
C19 H19A 1.0000
C20 C21 1.501(4)
C21 C22 1.387(4)
C21 C26 1.392(3)
C22 C23 1.384(4)
C22 H22A 0.9500
C23 C24 1.383(4)
C24 C25 1.375(4)
C24 H24A 0.9500
C25 C26 1.376(4)
C26 H26A 0.9500
C27 C28 1.518(4)
C27 H27A 0.9900
C27 H27B 0.9900
C28 C29 1.531(4)
C28 H28A 0.9900
C28 H28B 0.9900
C29 C30 1.517(4)
C29 H29A 0.9900
C29 H29B 0.9900
C30 C31 1.544(4)
C30 H30A 0.9900
C30 H30B 0.9900
C31 C32 1.513(5)
C31 H31A 0.9900
C31 H31B 0.9900
C32 H32A 0.9800
C32 H32B 0.9800
C32 H32C 0.9800
C33 C34 1.512(5)
C33 C38 1.520(4)
C33 H33A 0.9900
C33 H33B 0.9900
C34 C35 1.508(5)
C34 H34A 0.9900
C34 H34B 0.9900
C35 C36 1.517(5)
C35 H35A 0.9900
C35 H35B 0.9900
C36 C37 1.520(5)
C36 H36A 0.9900
C36 H36B 0.9900
C37 C38 1.514(4)
C37 H37A 0.9900
C37 H37B 0.9900
C38 H38A 0.9900
C38 H38B 0.9900
C39 C44 1.397(9)
C39 C40 1.528(10)
C39 H39A 0.9900
C39 H39B 0.9900
C40 C41 1.480(9)
C40 H40A 0.9900
C40 H40B 0.9900
C41 C42 1.300(9)
C41 H41A 0.9900
C41 H41B 0.9900
C42 C43 1.537(11)
C42 H42A 0.9900
C42 H42B 0.9900
C43 C44 1.517(10)
C43 H43A 0.9900
C43 H43B 0.9900
C44 H44A 0.9900
C44 H44B 0.9900
C39' C44' 1.490(12)
C39' C40' 1.568(12)
C39' H39C 0.9900
C39' H39D 0.9900
C40' C41' 1.563(10)
C40' H40C 0.9900
C40' H40D 0.9900
C41' C42' 1.560(11)
C41' H41C 0.9900
C41' H41D 0.9900
C42' C43' 1.485(13)
C42' H42C 0.9900
C42' H42D 0.9900
C43' C44' 1.491(11)
C43' H43C 0.9900
C43' H43D 0.9900
C44' H44C 0.9900
C44' H44D 0.9900

loop_
_geom_torsion_atom_site_label_1
_geom_torsion_atom_site_label_2
_geom_torsion_atom_site_label_3
_geom_torsion_atom_site_label_4
_geom_torsion
C6 C1 C2 C3 -1.0(4)
C6 C1 C2 N1 178.4(2)
O2 N1 C2 C1 -175.8(2)
O1 N1 C2 C1 5.4(3)
O2 N1 C2 C3 3.7(3)
O1 N1 C2 C3 -175.2(2)
C1 C2 C3 C4 -0.2(4)
N1 C2 C3 C4 -179.6(2)
C2 C3 C4 C5 0.6(4)
C2 C3 C4 N2 178.3(2)
O3 N2 C4 C3 3.5(3)
O4 N2 C4 C3 -174.8(2)
O3 N2 C4 C5 -178.6(2)
O4 N2 C4 C5 3.0(3)
C3 C4 C5 C6 0.2(4)
N2 C4 C5 C6 -177.5(2)
C4 C5 C6 C1 -1.4(3)
C4 C5 C6 C7 -177.6(2)
C2 C1 C6 C5 1.8(3)
C2 C1 C6 C7 178.3(2)
C8 N3 C7 O5 176.2(2)
C11 N3 C7 O5 -3.1(4)
C8 N3 C7 C6 -1.8(3)
C11 N3 C7 C6 178.8(2)
C5 C6 C7 O5 133.3(3)
C1 C6 C7 O5 -43.1(3)
C5 C6 C7 N3 -48.5(3)
C1 C6 C7 N3 135.2(2)
C7 N3 C8 C9 -157.6(2)
C11 N3 C8 C9 21.8(2)
N3 C8 C9 C10 -35.1(2)
C8 C9 C10 C11 36.7(2)
C7 N3 C11 C12 -62.3(3)
C8 N3 C11 C12 118.2(2)
C7 N3 C11 C10 -179.8(2)
C8 N3 C11 C10 0.7(2)
C7 N3 C11 C16 58.7(3)
C8 N3 C11 C16 -120.8(2)
C9 C10 C11 N3 -23.0(2)
C9 C10 C11 C12 -138.9(2)
C9 C10 C11 C16 96.7(2)
N3 C11 C12 C13 -178.7(2)
C10 C11 C12 C13 -67.5(3)
C16 C11 C12 C13 59.2(3)
C11 C12 C13 C14 -58.9(3)
C12 C13 C14 C15 56.2(3)
C13 C14 C15 C16 -55.5(3)
C14 C15 C16 C17 -177.1(2)
C14 C15 C16 C11 55.4(3)
N3 C11 C16 C15 -177.5(2)
C12 C11 C16 C15 -56.8(3)
C10 C11 C16 C15 68.5(3)
N3 C11 C16 C17 55.9(3)
C12 C11 C16 C17 176.6(2)
C10 C11 C16 C17 -58.1(3)
C15 C16 C17 C18 56.6(3)
C11 C16 C17 C18 -178.0(2)
C16 C17 C18 C19 166.2(2)
C20 O6 C19 C27 -96.8(3)
C20 O6 C19 C18 137.9(2)
C17 C18 C19 O6 -76.3(3)
C17 C18 C19 C27 163.4(2)
C19 O6 C20 O7 -7.9(4)
C19 O6 C20 C21 172.85(19)
O7 C20 C21 C22 171.2(3)
O6 C20 C21 C22 -9.5(3)
O7 C20 C21 C26 -8.1(4)
O6 C20 C21 C26 171.2(2)
C26 C21 C22 C23 -1.3(3)
C20 C21 C22 C23 179.3(2)
C21 C22 C23 C24 -0.3(4)
C21 C22 C23 N4 -178.6(2)
O9 N4 C23 C24 2.4(3)
O8 N4 C23 C24 -178.0(2)
O9 N4 C23 C22 -179.1(2)
O8 N4 C23 C22 0.4(3)
C22 C23 C24 C25 1.1(4)
N4 C23 C24 C25 179.4(2)
C23 C24 C25 C26 -0.2(4)
C23 C24 C25 N5 178.9(2)
O11 N5 C25 C24 4.4(3)
O10 N5 C25 C24 -175.3(2)
O11 N5 C25 C26 -176.5(2)
O10 N5 C25 C26 3.8(3)
C24 C25 C26 C21 -1.4(4)
N5 C25 C26 C21 179.6(2)
C22 C21 C26 C25 2.1(4)
C20 C21 C26 C25 -178.5(2)
O6 C19 C27 C28 -72.5(3)
C18 C19 C27 C28 47.3(3)
C19 C27 C28 C29 177.4(2)
C27 C28 C29 C30 171.0(2)
C28 C29 C30 C31 170.8(2)
C29 C30 C31 C32 170.6(3)
C38 C33 C34 C35 -53.8(4)
C33 C34 C35 C36 54.1(5)
C34 C35 C36 C37 -54.6(5)
C35 C36 C37 C38 54.6(4)
C36 C37 C38 C33 -54.5(4)
C34 C33 C38 C37 54.4(4)
C44 C39 C40 C41 -3.3(12)
C39 C40 C41 C42 20.9(11)
C40 C41 C42 C43 -0.7(12)
C41 C42 C43 C44 -34.9(12)
C40 C39 C44 C43 -31.9(10)
C42 C43 C44 C39 49.0(10)
C44' C39' C40' C41' 31.7(12)
C39' C40' C41' C42' -51.6(12)
C40' C41' C42' C43' 25.1(14)
C41' C42' C43' C44' 21.5(15)
C42' C43' C44' C39' -42.1(17)
C40' C39' C44' C43' 12.2(15)
